data_2236496
loop_
_publ_author_name
'Kubono, Koji'
'Tani, Keita'
'Yokoi, Kunihiko'

_publ_section_title
;
 Di-\m~2~-acetato-1:2\k^2^<i>O</i>:<i>O</i>';2:3\k^2^<i>O</i>:<i>O</i>'-bis{\m~2~-4,4'-dichloro-2,2'-[2,2-dimethylpropane-1,3-diylbis(nitrilomethanylylidene)]diphenolato}-1:2\k^6^<i>O</i>,<i>N</i>,<i>N</i>',<i>O</i>':<i>O</i>,<i>O</i>';2:3\k^6^<i>O</i>,<i>O</i>':<i>O</i>,<i>N</i>,<i>N</i>',<i>O</i>'-tricopper(II)
;
_journal_coeditor_code MW2092
_journal_issue 11
_journal_name_full 'Acta Crystallographica Section E'
_journal_page_first m1430
_journal_page_last m1431
_journal_paper_doi 10.1107/S1600536812044315
_journal_volume 68
_journal_year 2012
_chemical_formula_iupac '[Cu3 (C19 H18 Cl2 N2 O2)2 (C2 H3 O2)2]'
_chemical_formula_moiety 'C42 H42 Cl4 Cu3 N4 O8'
_chemical_formula_sum 'C42 H42 Cl4 Cu3 N4 O8'
_chemical_formula_weight 1063.25
_chemical_name_systematic
;
Di-\m~2~-acetato-1:2\k^2^<i>O</i>:<i>O</i>';2:3\k^2^<i>O</i>:<i>O</i>'-\
bis{\m~2~-4,4'-dichloro-2,2'-[2,2-dimethylpropane-1,3-\
diylbis(nitrilomethanylylidene)]diphenolato}-\
1:2\k^6^<i>O</i>,<i>N</i>,<i>N</i>',<i>O</i>':<i>O</i>,<i>O</i>';
2:3\k^6^<i>O</i>,<i>O</i>':<i>O</i>,<i>N</i>,<i>N</i>',<i>O</i>'-tricopper(II)
;
_space_group_IT_number 61
_symmetry_cell_setting orthorhombic
_symmetry_space_group_name_Hall '-P 2ac 2ab'
_symmetry_space_group_name_H-M 'P b c a'
_atom_sites_solution_hydrogens geom
_atom_sites_solution_primary direct
_atom_sites_solution_secondary difmap
_cell_angle_alpha 90.0000
_cell_angle_beta 90.0000
_cell_angle_gamma 90.0000
_cell_formula_units_Z 4
_cell_length_a 19.0732(18)
_cell_length_b 11.6191(11)
_cell_length_c 19.693(3)
_cell_measurement_reflns_used 25
_cell_measurement_temperature 298(2)
_cell_measurement_theta_max 17.38
_cell_measurement_theta_min 14.99
_cell_volume 4364.2(9)
_computing_cell_refinement 'PROCESS-AUTO (Rigaku, 2006)'
_computing_data_collection 'PROCESS-AUTO (Rigaku, 2006)'
_computing_data_reduction 'CrystalStructure (Rigaku, 2010)'
_computing_molecular_graphics 'PLATON (Spek, 2009)'
_computing_publication_material 'CrystalStructure (Rigaku, 2010)'
_computing_structure_refinement 'SHELXL-97 (Sheldrick, 2008)'
_computing_structure_solution 'SIR92 (Altomare <i>et al.</i>, 1993)'
_diffrn_ambient_temperature 298(2)
_diffrn_measured_fraction_theta_full 0.999
_diffrn_measured_fraction_theta_max 0.999
_diffrn_measurement_device_type 'Rigaku AFC7R'
_diffrn_measurement_method \w-2\q
_diffrn_radiation_type 'Mo K\a'
_diffrn_radiation_wavelength 0.71069
_diffrn_reflns_av_R_equivalents 0.0240
_diffrn_reflns_limit_h_max 24
_diffrn_reflns_limit_h_min -13
_diffrn_reflns_limit_k_max 15
_diffrn_reflns_limit_k_min -8
_diffrn_reflns_limit_l_max 0
_diffrn_reflns_limit_l_min -25
_diffrn_reflns_number 7325
_diffrn_reflns_theta_full 27.50
_diffrn_reflns_theta_max 27.49
_diffrn_standards_decay_% 0.527
_diffrn_standards_interval_count 150
_diffrn_standards_number 3
_exptl_absorpt_coefficient_mu 1.751
_exptl_absorpt_correction_T_max 0.756
_exptl_absorpt_correction_T_min 0.675
_exptl_absorpt_correction_type psi-scan
_exptl_absorpt_process_details '(North <i>et al.</i>, 1968)'
_exptl_crystal_colour green
_exptl_crystal_density_diffrn 1.618
_exptl_crystal_density_method 'not measured'
_exptl_crystal_description prismatic
_exptl_crystal_F_000 2164.00
_exptl_crystal_size_max 0.230
_exptl_crystal_size_mid 0.200
_exptl_crystal_size_min 0.160
_refine_diff_density_max 0.388
_refine_diff_density_min -0.448
_refine_ls_extinction_method none
_refine_ls_goodness_of_fit_ref 1.000
_refine_ls_hydrogen_treatment constr
_refine_ls_number_parameters 280
_refine_ls_number_reflns 5006
_refine_ls_number_restraints 0
_refine_ls_R_factor_gt 0.0350
_refine_ls_shift/su_max 0.001
_refine_ls_structure_factor_coef Fsqd
_refine_ls_weighting_details 'w = 1/[\s^2^(Fo^2^)+(0.0428P)^2^+0.7391P] where P=(Fo^2^+2Fc^2^)/3'
_refine_ls_weighting_scheme calc
_refine_ls_wR_factor_ref 0.1048
_reflns_number_gt 2796
_reflns_number_total 5006
_reflns_threshold_expression F^2^>2.0\s(F^2^)
_cod_data_source_file mw2092.cif
_cod_data_source_block I
_cod_database_code 2236496
_cod_database_fobs_code 2236496

loop_
_symmetry_equiv_pos_site_id
_symmetry_equiv_pos_as_xyz
1 +X,+Y,+Z
2 1/2-X,1/2+Y,+Z
3 +X,1/2-Y,1/2+Z
4 1/2-X,-Y,1/2+Z
5 -X,-Y,-Z
6 1/2+X,1/2-Y,-Z
7 -X,1/2+Y,1/2-Z
8 1/2+X,+Y,1/2-Z

loop_
_atom_site_type_symbol
_atom_site_label
_atom_site_fract_x
_atom_site_fract_y
_atom_site_fract_z
_atom_site_U_iso_or_equiv
_atom_site_adp_type
_atom_site_calc_flag
_atom_site_refinement_flags
_atom_site_occupancy
_atom_site_symmetry_multiplicity
Cu Cu1 0.64313(2) 0.07637(3) 0.44178(2) 0.03103(12) Uani d . 1 1
Cu Cu2 0.5000 0.0000 0.5000 0.02727(14) Uani d S 1 2
Cl Cl1 0.47496(6) -0.12235(10) 0.13509(5) 0.0602(3) Uani d . 1 1
Cl Cl2 0.77615(6) -0.36381(9) 0.66639(5) 0.0635(3) Uani d . 1 1
O O1 0.54772(11) 0.0350(2) 0.40871(11) 0.0336(5) Uani d . 1 1
O O2 0.61636(11) -0.01062(19) 0.52089(11) 0.0359(6) Uani d . 1 1
O O3 0.60366(11) 0.23406(18) 0.48839(11) 0.0363(6) Uani d . 1 1
O O4 0.49941(11) 0.16268(18) 0.52142(11) 0.0341(5) Uani d . 1 1
N N1 0.66389(14) 0.1401(2) 0.35159(14) 0.0326(6) Uani d . 1 1
N N2 0.74426(14) 0.0639(2) 0.46700(14) 0.0349(7) Uani d . 1 1
C C1 0.53159(17) 0.0020(3) 0.34682(16) 0.0302(7) Uani d . 1 1
C C2 0.47113(18) -0.0639(3) 0.33434(18) 0.0384(8) Uani d . 1 1
H H2 0.4416 -0.0830 0.3702 0.046 Uiso calc R 1 1
C C3 0.45508(19) -0.1003(3) 0.27000(18) 0.0418(9) Uani d . 1 1
H H3 0.4152 -0.1447 0.2628 0.050 Uiso calc R 1 1
C C4 0.49741(19) -0.0718(3) 0.21590(18) 0.0405(9) Uani d . 1 1
C C5 0.55477(18) -0.0033(3) 0.22513(18) 0.0385(8) Uani d . 1 1
H H5 0.5816 0.0188 0.1879 0.046 Uiso calc R 1 1
C C6 0.57347(17) 0.0342(3) 0.29035(17) 0.0320(8) Uani d . 1 1
C C7 0.63314(18) 0.1099(3) 0.29713(19) 0.0374(8) Uani d . 1 1
H H7 0.6511 0.1401 0.2570 0.045 Uiso calc R 1 1
C C8 0.72103(18) 0.2234(3) 0.34661(19) 0.0433(9) Uani d . 1 1
H H8A 0.7110 0.2877 0.3765 0.052 Uiso calc R 1 1
H H8B 0.7229 0.2527 0.3005 0.052 Uiso calc R 1 1
C C9 0.79266(17) 0.1737(3) 0.36505(18) 0.0390(9) Uani d . 1 1
C C10 0.79631(19) 0.1469(3) 0.44084(18) 0.0465(10) Uani d . 1 1
H H10A 0.8428 0.1175 0.4509 0.056 Uiso calc R 1 1
H H10B 0.7908 0.2185 0.4656 0.056 Uiso calc R 1 1
C C11 0.8086(2) 0.0676(4) 0.3228(2) 0.0584(11) Uani d . 1 1
H H11A 0.7764 0.0072 0.3345 0.088 Uiso calc R 1 1
H H11B 0.8557 0.0426 0.3316 0.088 Uiso calc R 1 1
H H11C 0.8038 0.0859 0.2755 0.088 Uiso calc R 1 1
C C12 0.8473(2) 0.2683(4) 0.3510(2) 0.0592(12) Uani d . 1 1
H H12A 0.8928 0.2418 0.3646 0.089 Uiso calc R 1 1
H H12B 0.8353 0.3362 0.3763 0.089 Uiso calc R 1 1
H H12C 0.8477 0.2859 0.3034 0.089 Uiso calc R 1 1
C C13 0.76749(18) -0.0137(3) 0.50710(17) 0.0407(9) Uani d . 1 1
H H13 0.8160 -0.0181 0.5115 0.049 Uiso calc R 1 1
C C14 0.72733(18) -0.0952(3) 0.54648(16) 0.0345(8) Uani d . 1 1
C C15 0.76437(19) -0.1790(3) 0.58283(18) 0.0426(9) Uani d . 1 1
H H15 0.8130 -0.1824 0.5795 0.051 Uiso calc R 1 1
C C16 0.72974(19) -0.2558(3) 0.62314(18) 0.0416(9) Uani d . 1 1
C C17 0.65761(19) -0.2510(3) 0.63013(18) 0.0434(9) Uani d . 1 1
H H17 0.6346 -0.3027 0.6585 0.052 Uiso calc R 1 1
C C18 0.62008(19) -0.1695(3) 0.59500(17) 0.0408(9) Uani d . 1 1
H H18 0.5715 -0.1677 0.5993 0.049 Uiso calc R 1 1
C C19 0.65340(17) -0.0887(3) 0.55256(16) 0.0312(7) Uani d . 1 1
C C20 0.54487(18) 0.2416(3) 0.51585(16) 0.0312(7) Uani d . 1 1
C C21 0.5241(2) 0.3555(3) 0.5462(2) 0.0532(11) Uani d . 1 1
H H21A 0.5584 0.4126 0.5345 0.080 Uiso calc R 1 1
H H21B 0.5214 0.3484 0.5947 0.080 Uiso calc R 1 1
H H21C 0.4792 0.3781 0.5287 0.080 Uiso calc R 1 1

loop_
_atom_site_aniso_label
_atom_site_aniso_U_11
_atom_site_aniso_U_22
_atom_site_aniso_U_33
_atom_site_aniso_U_12
_atom_site_aniso_U_13
_atom_site_aniso_U_23
Cu1 0.0229(2) 0.0343(2) 0.0359(2) -0.00107(18) 0.00405(18) 0.00024(19)
Cu2 0.0223(3) 0.0305(3) 0.0290(3) -0.0010(2) 0.0029(2) -0.0011(2)
Cl1 0.0663(7) 0.0744(7) 0.0398(5) -0.0041(6) -0.0070(5) -0.0176(5)
Cl2 0.0759(8) 0.0619(7) 0.0526(6) 0.0295(6) -0.0149(6) 0.0059(5)
O1 0.0232(12) 0.0450(13) 0.0324(13) -0.0047(11) 0.0016(10) -0.0044(11)
O2 0.0274(12) 0.0403(14) 0.0400(13) 0.0061(11) 0.0050(10) 0.0114(12)
O3 0.0290(12) 0.0341(13) 0.0459(15) -0.0015(11) 0.0017(11) -0.0057(11)
O4 0.0318(13) 0.0287(12) 0.0419(14) -0.0008(11) 0.0038(11) -0.0014(10)
N1 0.0263(15) 0.0311(15) 0.0404(17) -0.0023(12) 0.0009(13) 0.0044(13)
N2 0.0267(15) 0.0431(18) 0.0348(15) -0.0058(13) 0.0037(13) -0.0025(14)
C1 0.0291(18) 0.0295(18) 0.0320(18) 0.0061(15) -0.0024(15) 0.0003(15)
C2 0.0329(19) 0.045(2) 0.0372(19) -0.0049(16) 0.0018(16) -0.0017(17)
C3 0.036(2) 0.046(2) 0.044(2) -0.0065(18) -0.0038(18) -0.0029(18)
C4 0.042(2) 0.046(2) 0.034(2) 0.0053(19) -0.0068(16) -0.0066(17)
C5 0.034(2) 0.046(2) 0.0355(19) 0.0010(18) 0.0019(16) 0.0012(17)
C6 0.0263(18) 0.0307(18) 0.0390(19) 0.0015(14) 0.0011(15) 0.0007(15)
C7 0.035(2) 0.0363(19) 0.041(2) 0.0015(16) 0.0056(16) 0.0098(17)
C8 0.041(2) 0.036(2) 0.053(2) -0.0105(17) -0.0012(18) 0.0059(18)
C9 0.029(2) 0.042(2) 0.046(2) -0.0053(16) 0.0060(17) 0.0026(17)
C10 0.035(2) 0.056(2) 0.048(2) -0.0185(18) -0.0001(18) 0.0040(19)
C11 0.048(3) 0.062(3) 0.065(3) 0.000(2) 0.020(2) -0.009(2)
C12 0.042(2) 0.068(3) 0.067(3) -0.024(2) 0.002(2) 0.018(2)
C13 0.0235(18) 0.059(3) 0.039(2) -0.0007(17) 0.0005(15) -0.0009(19)
C14 0.0304(19) 0.043(2) 0.0300(18) 0.0035(16) 0.0013(14) -0.0050(16)
C15 0.031(2) 0.056(2) 0.040(2) 0.0092(18) -0.0029(16) -0.0001(19)
C16 0.045(2) 0.042(2) 0.037(2) 0.0148(19) -0.0076(17) -0.0029(17)
C17 0.050(2) 0.043(2) 0.038(2) 0.0009(19) -0.0065(18) 0.0115(17)
C18 0.032(2) 0.047(2) 0.043(2) 0.0013(17) 0.0041(17) 0.0103(18)
C19 0.0289(18) 0.0321(18) 0.0325(18) -0.0001(15) 0.0003(14) -0.0026(15)
C20 0.0343(18) 0.0285(18) 0.0309(19) 0.0034(15) -0.0048(15) 0.0007(14)
C21 0.046(2) 0.039(2) 0.075(3) 0.0012(19) 0.014(2) -0.019(2)

loop_
_atom_type_symbol
_atom_type_description
_atom_type_scat_dispersion_real
_atom_type_scat_dispersion_imag
_atom_type_scat_source
C C 0.0033 0.0016
;
International Tables for Crystallography
(1992, Vol. C, Tables 4.2.6.8 and 6.1.1.4)
;
H H 0.0000 0.0000
;
International Tables for Crystallography
(1992, Vol. C, Table 6.1.1.4)
;
Cl Cl 0.1484 0.1585
;
International Tables for Crystallography
(1992, Vol. C, Tables 4.2.6.8 and 6.1.1.4)
;
Cu Cu 0.3201 1.2651
;
International Tables for Crystallography
(1992, Vol. C, Tables 4.2.6.8 and 6.1.1.4)
;
N N 0.0061 0.0033
;
International Tables for Crystallography
(1992, Vol. C, Tables 4.2.6.8 and 6.1.1.4)
;
O O 0.0106 0.0060
;
International Tables for Crystallography
(1992, Vol. C, Tables 4.2.6.8 and 6.1.1.4)
;

loop_
_geom_angle_atom_site_label_1
_geom_angle_atom_site_label_2
_geom_angle_atom_site_label_3
_geom_angle_site_symmetry_1
_geom_angle_site_symmetry_3
_geom_angle
O2 Cu1 N1 . . 169.27(11)
O2 Cu1 O1 . . 84.00(9)
N1 Cu1 O1 . . 88.83(10)
O2 Cu1 N2 . . 90.96(11)
N1 Cu1 N2 . . 93.31(11)
O1 Cu1 N2 . . 161.12(11)
O2 Cu1 O3 . . 90.51(9)
N1 Cu1 O3 . . 97.66(10)
O1 Cu1 O3 . . 91.44(9)
N2 Cu1 O3 . . 106.83(10)
O4 Cu2 O4 5_656 . 180.00(13)
O4 Cu2 O1 5_656 . 89.99(9)
O4 Cu2 O1 . . 90.01(9)
O4 Cu2 O1 5_656 5_656 90.01(9)
O4 Cu2 O1 . 5_656 89.99(9)
O1 Cu2 O1 . 5_656 180.00(10)
O4 Cu2 O2 5_656 5_656 91.11(8)
O4 Cu2 O2 . 5_656 88.89(8)
O1 Cu2 O2 . 5_656 105.35(8)
O1 Cu2 O2 5_656 5_656 74.65(8)
O4 Cu2 O2 5_656 . 88.89(8)
O4 Cu2 O2 . . 91.11(8)
O1 Cu2 O2 . . 74.65(8)
O1 Cu2 O2 5_656 . 105.35(8)
O2 Cu2 O2 5_656 . 180.0
C1 O1 Cu1 . . 126.0(2)
C1 O1 Cu2 . . 130.5(2)
Cu1 O1 Cu2 . . 99.58(9)
C19 O2 Cu1 . . 127.3(2)
C19 O2 Cu2 . . 130.9(2)
Cu1 O2 Cu2 . . 94.85(9)
C20 O3 Cu1 . . 123.5(2)
C20 O4 Cu2 . . 133.1(2)
C7 N1 C8 . . 118.1(3)
C7 N1 Cu1 . . 124.4(2)
C8 N1 Cu1 . . 117.4(2)
C13 N2 C10 . . 116.3(3)
C13 N2 Cu1 . . 122.7(2)
C10 N2 Cu1 . . 121.0(2)
O1 C1 C2 . . 120.9(3)
O1 C1 C6 . . 121.2(3)
C2 C1 C6 . . 117.9(3)
C3 C2 C1 . . 120.9(3)
C3 C2 H2 . . 119.6
C1 C2 H2 . . 119.6
C2 C3 C4 . . 120.7(3)
C2 C3 H3 . . 119.7
C4 C3 H3 . . 119.7
C5 C4 C3 . . 120.5(3)
C5 C4 Cl1 . . 120.9(3)
C3 C4 Cl1 . . 118.7(3)
C4 C5 C6 . . 120.4(3)
C4 C5 H5 . . 119.8
C6 C5 H5 . . 119.8
C5 C6 C1 . . 119.5(3)
C5 C6 C7 . . 118.3(3)
C1 C6 C7 . . 122.1(3)
N1 C7 C6 . . 127.5(3)
N1 C7 H7 . . 116.2
C6 C7 H7 . . 116.2
N1 C8 C9 . . 113.6(3)
N1 C8 H8A . . 108.8
C9 C8 H8A . . 108.8
N1 C8 H8B . . 108.8
C9 C8 H8B . . 108.8
H8A C8 H8B . . 107.7
C11 C9 C10 . . 111.2(3)
C11 C9 C8 . . 110.8(3)
C10 C9 C8 . . 110.5(3)
C11 C9 C12 . . 110.2(3)
C10 C9 C12 . . 106.9(3)
C8 C9 C12 . . 107.0(3)
N2 C10 C9 . . 116.3(3)
N2 C10 H10A . . 108.2
C9 C10 H10A . . 108.2
N2 C10 H10B . . 108.2
C9 C10 H10B . . 108.2
H10A C10 H10B . . 107.4
C9 C11 H11A . . 109.5
C9 C11 H11B . . 109.5
H11A C11 H11B . . 109.5
C9 C11 H11C . . 109.5
H11A C11 H11C . . 109.5
H11B C11 H11C . . 109.5
C9 C12 H12A . . 109.5
C9 C12 H12B . . 109.5
H12A C12 H12B . . 109.5
C9 C12 H12C . . 109.5
H12A C12 H12C . . 109.5
H12B C12 H12C . . 109.5
N2 C13 C14 . . 127.6(3)
N2 C13 H13 . . 116.2
C14 C13 H13 . . 116.2
C15 C14 C19 . . 119.7(3)
C15 C14 C13 . . 117.6(3)
C19 C14 C13 . . 122.6(3)
C16 C15 C14 . . 120.5(3)
C16 C15 H15 . . 119.7
C14 C15 H15 . . 119.7
C15 C16 C17 . . 120.9(3)
C15 C16 Cl2 . . 120.3(3)
C17 C16 Cl2 . . 118.8(3)
C18 C17 C16 . . 119.7(3)
C18 C17 H17 . . 120.1
C16 C17 H17 . . 120.1
C17 C18 C19 . . 121.5(3)
C17 C18 H18 . . 119.2
C19 C18 H18 . . 119.2
O2 C19 C18 . . 120.1(3)
O2 C19 C14 . . 122.3(3)
C18 C19 C14 . . 117.6(3)
O3 C20 O4 . . 127.0(3)
O3 C20 C21 . . 118.1(3)
O4 C20 C21 . . 115.0(3)
C20 C21 H21A . . 109.5
C20 C21 H21B . . 109.5
H21A C21 H21B . . 109.5
C20 C21 H21C . . 109.5
H21A C21 H21C . . 109.5
H21B C21 H21C . . 109.5

loop_
_geom_bond_atom_site_label_1
_geom_bond_atom_site_label_2
_geom_bond_site_symmetry_2
_geom_bond_distance
Cu1 O2 . 1.926(2)
Cu1 N1 . 1.965(3)
Cu1 O1 . 1.992(2)
Cu1 N2 . 1.997(3)
Cu1 O3 . 2.183(2)
Cu2 O4 5_656 1.937(2)
Cu2 O4 . 1.937(2)
Cu2 O1 . 2.056(2)
Cu2 O1 5_656 2.056(2)
Cu2 O2 5_656 2.260(2)
Cu2 O2 . 2.260(2)
Cl1 C4 . 1.750(4)
Cl2 C16 . 1.756(4)
O1 C1 . 1.314(4)
O2 C19 . 1.308(4)
O3 C20 . 1.248(4)
O4 C20 . 1.267(4)
N1 C7 . 1.272(4)
N1 C8 . 1.461(4)
N2 C13 . 1.277(4)
N2 C10 . 1.477(4)
C1 C2 . 1.406(5)
C1 C6 . 1.419(4)
C2 C3 . 1.371(5)
C2 H2 . 0.9300
C3 C4 . 1.377(5)
C3 H3 . 0.9300
C4 C5 . 1.365(5)
C5 C6 . 1.402(4)
C5 H5 . 0.9300
C6 C7 . 1.445(5)
C7 H7 . 0.9300
C8 C9 . 1.527(5)
C8 H8A . 0.9700
C8 H8B . 0.9700
C9 C11 . 1.518(5)
C9 C10 . 1.526(5)
C9 C12 . 1.540(5)
C10 H10A . 0.9700
C10 H10B . 0.9700
C11 H11A . 0.9600
C11 H11B . 0.9600
C11 H11C . 0.9600
C12 H12A . 0.9600
C12 H12B . 0.9600
C12 H12C . 0.9600
C13 C14 . 1.444(5)
C13 H13 . 0.9300
C14 C15 . 1.400(5)
C14 C19 . 1.417(4)
C15 C16 . 1.364(5)
C15 H15 . 0.9300
C16 C17 . 1.384(5)
C17 C18 . 1.374(4)
C17 H17 . 0.9300
C18 C19 . 1.408(4)
C18 H18 . 0.9300
C20 C21 . 1.504(5)
C21 H21A . 0.9600
C21 H21B . 0.9600
C21 H21C . 0.9600

loop_
_geom_hbond_atom_site_label_D
_geom_hbond_atom_site_label_H
_geom_hbond_atom_site_label_A
_geom_hbond_site_symmetry_A
_geom_hbond_distance_DH
_geom_hbond_distance_HA
_geom_hbond_distance_DA
_geom_hbond_angle_DHA
C2 H2 O4 5_656 0.93 2.58 3.115(4) 117
C15 H15 O3 2_645 0.93 2.59 3.289(4) 133

loop_
_geom_torsion_atom_site_label_1
_geom_torsion_atom_site_label_2
_geom_torsion_atom_site_label_3
_geom_torsion_atom_site_label_4
_geom_torsion_site_symmetry_1
_geom_torsion
O2 Cu1 O1 C1 . -137.9(3)
N1 Cu1 O1 C1 . 34.1(3)
N2 Cu1 O1 C1 . -62.7(4)
O3 Cu1 O1 C1 . 131.8(2)
O2 Cu1 O1 Cu2 . 21.70(10)
N1 Cu1 O1 Cu2 . -166.30(11)
N2 Cu1 O1 Cu2 . 96.9(3)
O3 Cu1 O1 Cu2 . -68.66(10)
O4 Cu2 O1 C1 5_656 50.4(3)
O4 Cu2 O1 C1 . -129.6(3)
O2 Cu2 O1 C1 5_656 -40.8(3)
O2 Cu2 O1 C1 . 139.2(3)
O4 Cu2 O1 Cu1 5_656 -107.81(10)
O4 Cu2 O1 Cu1 . 72.19(10)
O2 Cu2 O1 Cu1 5_656 161.04(9)
O2 Cu2 O1 Cu1 . -18.96(9)
N1 Cu1 O2 C19 . 85.3(6)
O1 Cu1 O2 C19 . 133.6(3)
N2 Cu1 O2 C19 . -28.2(3)
O3 Cu1 O2 C19 . -135.0(3)
N1 Cu1 O2 Cu2 . -67.7(5)
O1 Cu1 O2 Cu2 . -19.43(9)
N2 Cu1 O2 Cu2 . 178.80(10)
O3 Cu1 O2 Cu2 . 71.96(9)
O4 Cu2 O2 C19 5_656 -41.8(3)
O4 Cu2 O2 C19 . 138.2(3)
O1 Cu2 O2 C19 . -132.1(3)
O1 Cu2 O2 C19 5_656 47.9(3)
O4 Cu2 O2 Cu1 5_656 109.72(10)
O4 Cu2 O2 Cu1 . -70.28(10)
O1 Cu2 O2 Cu1 . 19.42(9)
O1 Cu2 O2 Cu1 5_656 -160.58(9)
O2 Cu1 O3 C20 . -48.2(2)
N1 Cu1 O3 C20 . 124.9(2)
O1 Cu1 O3 C20 . 35.9(2)
N2 Cu1 O3 C20 . -139.3(2)
O1 Cu2 O4 C20 . -44.3(3)
O1 Cu2 O4 C20 5_656 135.7(3)
O2 Cu2 O4 C20 5_656 -149.7(3)
O2 Cu2 O4 C20 . 30.3(3)
O2 Cu1 N1 C7 . 23.8(7)
O1 Cu1 N1 C7 . -24.2(3)
N2 Cu1 N1 C7 . 137.0(3)
O3 Cu1 N1 C7 . -115.5(3)
O2 Cu1 N1 C8 . -152.9(5)
O1 Cu1 N1 C8 . 159.1(2)
N2 Cu1 N1 C8 . -39.6(2)
O3 Cu1 N1 C8 . 67.8(2)
O2 Cu1 N2 C13 . 20.7(3)
N1 Cu1 N2 C13 . -149.5(3)
O1 Cu1 N2 C13 . -53.4(5)
O3 Cu1 N2 C13 . 111.5(3)
O2 Cu1 N2 C10 . -157.9(2)
N1 Cu1 N2 C10 . 31.9(3)
O1 Cu1 N2 C10 . 128.0(3)
O3 Cu1 N2 C10 . -67.1(3)
Cu1 O1 C1 C2 . 156.4(2)
Cu2 O1 C1 C2 . 3.4(5)
Cu1 O1 C1 C6 . -25.2(4)
Cu2 O1 C1 C6 . -178.2(2)
O1 C1 C2 C3 . -178.6(3)
C6 C1 C2 C3 . 3.0(5)
C1 C2 C3 C4 . -0.9(6)
C2 C3 C4 C5 . -2.3(6)
C2 C3 C4 Cl1 . 179.1(3)
C3 C4 C5 C6 . 3.3(5)
Cl1 C4 C5 C6 . -178.2(3)
C4 C5 C6 C1 . -1.1(5)
C4 C5 C6 C7 . -177.8(3)
O1 C1 C6 C5 . 179.6(3)
C2 C1 C6 C5 . -2.0(5)
O1 C1 C6 C7 . -3.8(5)
C2 C1 C6 C7 . 174.6(3)
C8 N1 C7 C6 . -176.5(3)
Cu1 N1 C7 C6 . 6.9(5)
C5 C6 C7 N1 . -169.5(3)
C1 C6 C7 N1 . 13.9(5)
C7 N1 C8 C9 . -113.3(4)
Cu1 N1 C8 C9 . 63.6(4)
N1 C8 C9 C11 . 54.7(4)
N1 C8 C9 C10 . -69.0(4)
N1 C8 C9 C12 . 174.9(3)
C13 N2 C10 C9 . 134.9(3)
Cu1 N2 C10 C9 . -46.4(4)
C11 C9 C10 N2 . -64.1(4)
C8 C9 C10 N2 . 59.5(4)
C12 C9 C10 N2 . 175.6(3)
C10 N2 C13 C14 . 171.2(3)
Cu1 N2 C13 C14 . -7.4(5)
N2 C13 C14 C15 . 174.8(3)
N2 C13 C14 C19 . -9.1(6)
C19 C14 C15 C16 . 1.2(5)
C13 C14 C15 C16 . 177.4(3)
C14 C15 C16 C17 . -1.4(6)
C14 C15 C16 Cl2 . 177.8(3)
C15 C16 C17 C18 . 1.4(6)
Cl2 C16 C17 C18 . -177.9(3)
C16 C17 C18 C19 . -1.1(5)
Cu1 O2 C19 C18 . -159.7(2)
Cu2 O2 C19 C18 . -16.4(4)
Cu1 O2 C19 C14 . 20.9(4)
Cu2 O2 C19 C14 . 164.2(2)
C17 C18 C19 O2 . -178.6(3)
C17 C18 C19 C14 . 0.9(5)
C15 C14 C19 O2 . 178.5(3)
C13 C14 C19 O2 . 2.5(5)
C15 C14 C19 C18 . -0.9(5)
C13 C14 C19 C18 . -176.9(3)
Cu1 O3 C20 O4 . 0.0(5)
Cu1 O3 C20 C21 . 179.9(2)
Cu2 O4 C20 O3 . 6.2(5)
Cu2 O4 C20 C21 . -173.7(2)
